data_4302771
loop_
_publ_author_name
'Sayon A. Kumalah'
'K. Travis Holman'

_publ_contact_author_address
;Department of Chemistry
240 Reiss Building
Georgetown University
37th & O st, NW
Washington, DC, 20057
;
_publ_contact_author_email kth7@georgetown.edu
_publ_contact_author_name 'K.Travis Holman'
_publ_section_title
;
Polymorphism and Inclusion Properties of Three-Dimensional
Metal-Organometallic Frameworks Derived from a Terephthalate Sandwich
Compound
;
_journal_name_full 'Inorganic Chemistry'
_journal_page_first 6860
_journal_page_last 6872
_journal_paper_doi 10.1021/ic900816h
_journal_volume 48
_journal_year 2009
_chemical_formula_sum 'C13 H10.5 F3 Fe O4 P0.5'
_chemical_formula_weight 359.05
_chemical_name_systematic
; 
 ? 
;
_space_group_IT_number 15
_symmetry_space_group_name_Hall '-C 2yc'
_symmetry_space_group_name_H-M 'C 1 2/c 1'
_atom_sites_solution_hydrogens geom
_atom_sites_solution_primary direct
_atom_sites_solution_secondary difmap
_audit_creation_method SHELXL-97
_cell_angle_alpha 90.00
_cell_angle_beta 109.107(2)
_cell_angle_gamma 90.00
_cell_formula_units_Z 8
_cell_length_a 17.325(3)
_cell_length_b 10.020(2)
_cell_length_c 15.361(3)
_cell_measurement_temperature 173(2)
_cell_volume 2519.7(8)
_computing_structure_refinement 'SHELXL-97 (Sheldrick, 1997)'
_computing_structure_solution 'SHELXS-97 (Sheldrick, 1990)'
_diffrn_ambient_temperature 173(2)
_diffrn_measured_fraction_theta_full 0.986
_diffrn_measured_fraction_theta_max 0.970
_diffrn_radiation_monochromator graphite
_diffrn_radiation_source 'fine-focus sealed tube'
_diffrn_radiation_type MoK\a
_diffrn_radiation_wavelength 0.71073
_diffrn_reflns_av_R_equivalents 0.0321
_diffrn_reflns_av_sigmaI/netI 0.0304
_diffrn_reflns_limit_h_max 23
_diffrn_reflns_limit_h_min -23
_diffrn_reflns_limit_k_max 13
_diffrn_reflns_limit_k_min -13
_diffrn_reflns_limit_l_max 20
_diffrn_reflns_limit_l_min -19
_diffrn_reflns_number 11343
_diffrn_reflns_theta_full 28.00
_diffrn_reflns_theta_max 28.34
_diffrn_reflns_theta_min 2.38
_exptl_absorpt_coefficient_mu 1.313
_exptl_absorpt_correction_T_max 0.7610
_exptl_absorpt_correction_T_min 0.6565
_exptl_crystal_density_diffrn 1.893
_exptl_crystal_density_method 'not measured'
_exptl_crystal_F_000 1448
_exptl_crystal_size_max 0.35
_exptl_crystal_size_mid 0.25
_exptl_crystal_size_min 0.22
_refine_diff_density_max 0.588
_refine_diff_density_min -0.509
_refine_diff_density_rms 0.068
_refine_ls_extinction_method none
_refine_ls_goodness_of_fit_ref 1.090
_refine_ls_hydrogen_treatment mixed
_refine_ls_matrix_type full
_refine_ls_number_parameters 258
_refine_ls_number_reflns 3065
_refine_ls_number_restraints 0
_refine_ls_restrained_S_all 1.090
_refine_ls_R_factor_all 0.0459
_refine_ls_R_factor_gt 0.0295
_refine_ls_shift/su_max 0.001
_refine_ls_shift/su_mean 0.000
_refine_ls_structure_factor_coef Fsqd
_refine_ls_weighting_details 'calc w=1/[\s^2^(Fo^2^)+(0.0495P)^2^+0.0000P] where P=(Fo^2^+2Fc^2^)/3'
_refine_ls_weighting_scheme calc
_refine_ls_wR_factor_gt 0.0772
_refine_ls_wR_factor_ref 0.0827
_reflns_number_gt 2450
_reflns_number_total 3065
_reflns_threshold_expression >2sigma(I)
_cod_data_source_file ic900816h_si_002_6.cif
_cod_data_source_block c:\sayonx\05101\05101
_cod_original_cell_volume 2519.7(9)
_cod_original_sg_symbol_H-M unk
_cod_original_formula_sum 'C13 H10.50 F3 Fe O4 P0.50'
_cod_database_code 4302771

loop_
_symmetry_equiv_pos_as_xyz
'x, y, z'
'-x, y, -z+1/2'
'x+1/2, y+1/2, z'
'-x+1/2, y+1/2, -z+1/2'
'-x, -y, -z'
'x, -y, z-1/2'
'-x+1/2, -y+1/2, -z'
'x+1/2, -y+1/2, z-1/2'

loop_
_atom_site_label
_atom_site_type_symbol
_atom_site_fract_x
_atom_site_fract_y
_atom_site_fract_z
_atom_site_U_iso_or_equiv
_atom_site_adp_type
_atom_site_occupancy
_atom_site_symmetry_multiplicity
_atom_site_calc_flag
_atom_site_refinement_flags
_atom_site_disorder_assembly
_atom_site_disorder_group
Fe1 Fe 0.117340(15) 0.76299(2) 0.109604(18) 0.01809(10) Uani 1 1 d . . .
P1 P -0.2500 0.7500 0.0000 0.02291(16) Uani 1 2 d S . .
F1 F -0.19244(11) 0.86966(16) 0.05167(13) 0.0430(4) Uani 0.80 1 d P A 1
F3 F -0.20096(10) 0.65149(13) 0.07936(10) 0.0616(5) Uani 1 1 d . A .
F2 F -0.18614(13) 0.7112(2) -0.04972(15) 0.0508(5) Uani 0.80 1 d P A 1
O4 O -0.00923(8) 0.63247(14) -0.12047(9) 0.0331(3) Uani 1 1 d . . .
O3 O 0.04582(8) 0.80740(14) -0.17002(9) 0.0273(3) Uani 1 1 d . . .
O2 O 0.33208(8) 0.64677(14) 0.28375(9) 0.0302(3) Uani 1 1 d . . .
O1 O 0.34521(8) 0.86327(13) 0.25393(9) 0.0293(3) Uani 1 1 d . . .
C1 C -0.00245(12) 0.8131(2) 0.08875(15) 0.0324(5) Uani 1 1 d . . .
C2 C 0.04957(12) 0.9094(2) 0.14480(16) 0.0352(5) Uani 1 1 d . . .
C3 C 0.10018(13) 0.8467(2) 0.22394(14) 0.0369(5) Uani 1 1 d . . .
C4 C 0.08041(14) 0.7096(3) 0.21820(15) 0.0368(5) Uani 1 1 d . . .
C5 C 0.01673(12) 0.6889(2) 0.13454(15) 0.0333(5) Uani 1 1 d . . .
C6 C 0.15557(10) 0.84715(18) 0.00583(12) 0.0220(4) Uani 1 1 d . . .
C7 C 0.21867(10) 0.85580(18) 0.09033(12) 0.0209(4) Uani 1 1 d . . .
C8 C 0.24348(11) 0.74003(17) 0.14512(13) 0.0204(4) Uani 1 1 d . . .
C9 C 0.20426(10) 0.61721(18) 0.11491(12) 0.0218(4) Uani 1 1 d . . .
C10 C 0.13977(10) 0.60913(18) 0.03118(12) 0.0219(4) Uani 1 1 d . . .
C11 C 0.11496(11) 0.72454(17) -0.02409(12) 0.0196(4) Uani 1 1 d . . .
C12 C 0.04357(11) 0.71881(18) -0.11175(12) 0.0226(4) Uani 1 1 d . . .
C13 C 0.31126(11) 0.74398(17) 0.23636(12) 0.0213(4) Uani 1 1 d . . .
H1 H -0.0420(15) 0.832(2) 0.0296(16) 0.047(7) Uiso 1 1 d . . .
H3A H 0.015(3) 0.795(4) -0.219(3) 0.027(12) Uiso 0.50 1 d P . .
H2 H 0.0568(13) 0.997(2) 0.1330(14) 0.043(7) Uiso 1 1 d . . .
H1A H 0.3930(18) 0.859(3) 0.299(2) 0.080(10) Uiso 1 1 d . . .
H3 H 0.1425(14) 0.889(2) 0.2719(16) 0.046(7) Uiso 1 1 d . . .
H4 H 0.1102(14) 0.640(2) 0.2631(16) 0.041(6) Uiso 1 1 d . . .
H5 H -0.0095(14) 0.603(2) 0.1074(16) 0.048(7) Uiso 1 1 d . . .
H6 H 0.1373(11) 0.9209(18) -0.0271(12) 0.021(5) Uiso 1 1 d . . .
H7 H 0.2430(11) 0.9382(19) 0.1127(12) 0.022(5) Uiso 1 1 d . . .
H9 H 0.2181(10) 0.5479(19) 0.1537(12) 0.017(5) Uiso 1 1 d . . .
H10 H 0.1101(11) 0.5286(19) 0.0178(12) 0.024(5) Uiso 1 1 d . . .
F5 F -0.2466(6) 0.6719(8) -0.0900(5) 0.061(2) Uani 0.20 1 d P A 2
F4 F -0.1818(4) 0.8471(8) -0.0102(8) 0.068(3) Uani 0.20 1 d P A 2

loop_
_atom_site_aniso_label
_atom_site_aniso_U_11
_atom_site_aniso_U_22
_atom_site_aniso_U_33
_atom_site_aniso_U_23
_atom_site_aniso_U_13
_atom_site_aniso_U_12
Fe1 0.01417(14) 0.02032(15) 0.01757(15) -0.00118(9) 0.00215(10) -0.00025(9)
P1 0.0223(3) 0.0210(3) 0.0226(3) 0.0014(2) 0.0034(3) -0.0020(2)
F1 0.0436(10) 0.0281(8) 0.0448(10) -0.0006(8) -0.0025(9) -0.0139(7)
F3 0.0690(10) 0.0330(7) 0.0513(8) 0.0145(6) -0.0233(7) -0.0019(7)
F2 0.0513(12) 0.0549(12) 0.0586(13) -0.0011(10) 0.0349(11) 0.0029(9)
O4 0.0262(7) 0.0299(7) 0.0310(7) 0.0033(6) -0.0074(6) -0.0046(6)
O3 0.0259(7) 0.0341(8) 0.0167(7) 0.0011(6) -0.0002(6) -0.0006(6)
O2 0.0267(7) 0.0338(8) 0.0240(7) 0.0047(6) 0.0000(6) 0.0045(6)
O1 0.0201(6) 0.0286(7) 0.0286(7) -0.0038(6) -0.0064(6) 0.0029(5)
C1 0.0168(9) 0.0443(12) 0.0358(11) -0.0040(10) 0.0080(8) 0.0043(9)
C2 0.0282(10) 0.0302(11) 0.0512(13) -0.0091(10) 0.0185(10) 0.0023(9)
C3 0.0259(10) 0.0570(15) 0.0293(11) -0.0195(10) 0.0111(9) -0.0058(10)
C4 0.0327(12) 0.0538(14) 0.0295(11) 0.0057(10) 0.0178(10) 0.0036(10)
C5 0.0268(10) 0.0376(12) 0.0411(12) -0.0063(10) 0.0186(9) -0.0077(9)
C6 0.0195(8) 0.0237(9) 0.0212(9) 0.0042(7) 0.0045(7) 0.0005(7)
C7 0.0171(8) 0.0217(9) 0.0233(9) 0.0005(7) 0.0060(7) -0.0023(7)
C8 0.0135(8) 0.0269(10) 0.0185(8) -0.0007(7) 0.0023(7) 0.0015(7)
C9 0.0200(8) 0.0216(9) 0.0215(8) 0.0020(7) 0.0038(7) 0.0054(7)
C10 0.0200(8) 0.0200(9) 0.0237(9) -0.0027(7) 0.0044(7) 0.0011(7)
C11 0.0166(8) 0.0239(9) 0.0168(8) -0.0011(7) 0.0033(7) 0.0009(7)
C12 0.0208(9) 0.0232(9) 0.0200(9) -0.0039(7) 0.0015(7) 0.0033(7)
C13 0.0141(8) 0.0286(10) 0.0188(9) -0.0031(7) 0.0021(7) 0.0029(7)
F5 0.091(7) 0.056(5) 0.028(3) -0.009(3) 0.006(4) 0.035(5)
F4 0.025(3) 0.055(5) 0.113(8) 0.052(6) 0.009(5) 0.001(3)

loop_
_atom_type_symbol
_atom_type_description
_atom_type_scat_dispersion_real
_atom_type_scat_dispersion_imag
_atom_type_scat_source
C C 0.0033 0.0016 'International Tables Vol C Tables 4.2.6.8 and 6.1.1.4'
H H 0.0000 0.0000 'International Tables Vol C Tables 4.2.6.8 and 6.1.1.4'
O O 0.0106 0.0060 'International Tables Vol C Tables 4.2.6.8 and 6.1.1.4'
F F 0.0171 0.0103 'International Tables Vol C Tables 4.2.6.8 and 6.1.1.4'
P P 0.1023 0.0942 'International Tables Vol C Tables 4.2.6.8 and 6.1.1.4'
Fe Fe 0.3463 0.8444 'International Tables Vol C Tables 4.2.6.8 and 6.1.1.4'

loop_
_geom_angle_atom_site_label_1
_geom_angle_atom_site_label_2
_geom_angle_atom_site_label_3
_geom_angle
_geom_angle_site_symmetry_1
_geom_angle_site_symmetry_3
_geom_angle_publ_flag
C5 Fe1 C4 40.32(9) . . ?
C5 Fe1 C3 67.48(9) . . ?
C4 Fe1 C3 40.31(9) . . ?
C5 Fe1 C1 40.38(10) . . ?
C4 Fe1 C1 67.75(9) . . ?
C3 Fe1 C1 67.18(8) . . ?
C5 Fe1 C2 67.35(9) . . ?
C4 Fe1 C2 67.31(10) . . ?
C3 Fe1 C2 39.62(9) . . ?
C1 Fe1 C2 39.96(9) . . ?
C5 Fe1 C10 99.94(8) . . ?
C4 Fe1 C10 116.65(9) . . ?
C3 Fe1 C10 155.38(9) . . ?
C1 Fe1 C10 117.60(8) . . ?
C2 Fe1 C10 156.25(8) . . ?
C5 Fe1 C11 112.08(8) . . ?
C4 Fe1 C11 148.04(9) . . ?
C3 Fe1 C11 163.71(8) . . ?
C1 Fe1 C11 101.47(8) . . ?
C2 Fe1 C11 124.30(8) . . ?
C10 Fe1 C11 39.92(7) . . ?
C5 Fe1 C9 112.86(8) . . ?
C4 Fe1 C9 101.55(9) . . ?
C3 Fe1 C9 123.98(8) . . ?
C1 Fe1 C9 149.14(8) . . ?
C2 Fe1 C9 163.29(8) . . ?
C10 Fe1 C9 39.51(7) . . ?
C11 Fe1 C9 71.84(7) . . ?
C5 Fe1 C8 142.79(8) . . ?
C4 Fe1 C8 109.81(8) . . ?
C3 Fe1 C8 104.72(8) . . ?
C1 Fe1 C8 170.41(8) . . ?
C2 Fe1 C8 130.47(8) . . ?
C10 Fe1 C8 71.92(7) . . ?
C11 Fe1 C8 85.31(7) . . ?
C9 Fe1 C8 39.55(7) . . ?
C5 Fe1 C7 174.48(8) . . ?
C4 Fe1 C7 137.18(8) . . ?
C3 Fe1 C7 107.61(8) . . ?
C1 Fe1 C7 136.11(8) . . ?
C2 Fe1 C7 107.32(8) . . ?
C10 Fe1 C7 85.56(7) . . ?
C11 Fe1 C7 71.84(7) . . ?
C9 Fe1 C7 71.78(7) . . ?
C8 Fe1 C7 39.61(7) . . ?
C5 Fe1 C6 142.31(8) . . ?
C4 Fe1 C6 171.34(9) . . ?
C3 Fe1 C6 131.07(9) . . ?
C1 Fe1 C6 109.75(8) . . ?
C2 Fe1 C6 105.24(9) . . ?
C10 Fe1 C6 71.97(7) . . ?
C11 Fe1 C6 39.69(7) . . ?
C9 Fe1 C6 84.68(7) . . ?
C8 Fe1 C6 71.21(7) . . ?
C7 Fe1 C6 39.07(7) . . ?
F4 P1 F4 180.0(8) 7_465 . ?
F4 P1 F3 76.7(3) 7_465 . ?
F4 P1 F3 103.3(3) . . ?
F4 P1 F3 103.3(3) 7_465 7_465 ?
F4 P1 F3 76.7(3) . 7_465 ?
F3 P1 F3 180.0 . 7_465 ?
F4 P1 F2 55.9(4) 7_465 7_465 ?
F4 P1 F2 124.1(4) . 7_465 ?
F3 P1 F2 93.73(10) . 7_465 ?
F3 P1 F2 86.27(10) 7_465 7_465 ?
F4 P1 F2 124.1(4) 7_465 . ?
F4 P1 F2 55.9(4) . . ?
F3 P1 F2 86.27(10) . . ?
F3 P1 F2 93.73(10) 7_465 . ?
F2 P1 F2 180.00(12) 7_465 . ?
F4 P1 F1 141.3(4) 7_465 . ?
F4 P1 F1 38.7(4) . . ?
F3 P1 F1 89.71(8) . . ?
F3 P1 F1 90.29(8) 7_465 . ?
F2 P1 F1 89.85(10) 7_465 . ?
F2 P1 F1 90.15(10) . . ?
F4 P1 F1 38.7(4) 7_465 7_465 ?
F4 P1 F1 141.3(4) . 7_465 ?
F3 P1 F1 90.29(8) . 7_465 ?
F3 P1 F1 89.71(8) 7_465 7_465 ?
F2 P1 F1 90.15(10) 7_465 7_465 ?
F2 P1 F1 89.85(10) . 7_465 ?
F1 P1 F1 180.0 . 7_465 ?
F4 P1 F5 88.6(6) 7_465 7_465 ?
F4 P1 F5 91.4(6) . 7_465 ?
F3 P1 F5 78.6(3) . 7_465 ?
F3 P1 F5 101.4(3) 7_465 7_465 ?
F2 P1 F5 40.4(4) 7_465 7_465 ?
F2 P1 F5 139.6(4) . 7_465 ?
F1 P1 F5 53.0(4) . 7_465 ?
F1 P1 F5 127.0(4) 7_465 7_465 ?
F4 P1 F5 91.4(6) 7_465 . ?
F4 P1 F5 88.6(6) . . ?
F3 P1 F5 101.4(3) . . ?
F3 P1 F5 78.6(3) 7_465 . ?
F2 P1 F5 139.6(4) 7_465 . ?
F2 P1 F5 40.4(4) . . ?
F1 P1 F5 127.0(4) . . ?
F1 P1 F5 53.0(4) 7_465 . ?
F5 P1 F5 180.0(3) 7_465 . ?
C13 O2 C2 150.68(13) . 4_545 ?
C2 C1 C5 107.5(2) . . ?
C2 C1 Fe1 70.13(11) . . ?
C5 C1 Fe1 69.32(11) . . ?
C3 C2 C1 108.6(2) . . ?
C3 C2 Fe1 70.01(12) . . ?
C1 C2 Fe1 69.91(12) . . ?
C2 C3 C4 108.25(19) . . ?
C2 C3 Fe1 70.37(12) . . ?
C4 C3 Fe1 69.46(11) . . ?
C5 C4 C3 107.6(2) . . ?
C5 C4 Fe1 69.81(12) . . ?
C3 C4 Fe1 70.23(12) . . ?
C4 C5 C1 108.1(2) . . ?
C4 C5 Fe1 69.87(12) . . ?
C1 C5 Fe1 70.30(11) . . ?
C7 C6 C11 120.61(16) . . ?
C7 C6 Fe1 70.40(10) . . ?
C11 C6 Fe1 69.52(10) . . ?
C6 C7 C8 119.60(16) . . ?
C6 C7 Fe1 70.53(10) . . ?
C8 C7 Fe1 69.93(10) . . ?
C9 C8 C7 120.02(17) . . ?
C9 C8 C13 118.33(15) . . ?
C7 C8 C13 121.64(15) . . ?
C9 C8 Fe1 70.06(10) . . ?
C7 C8 Fe1 70.46(10) . . ?
C13 C8 Fe1 132.22(13) . . ?
C10 C9 C8 120.39(17) . . ?
C10 C9 Fe1 69.85(10) . . ?
C8 C9 Fe1 70.40(10) . . ?
C9 C10 C11 119.81(16) . . ?
C9 C10 Fe1 70.63(10) . . ?
C11 C10 Fe1 70.28(10) . . ?
C6 C11 C10 119.55(16) . . ?
C6 C11 C12 120.01(16) . . ?
C10 C11 C12 120.38(15) . . ?
C6 C11 Fe1 70.79(10) . . ?
C10 C11 Fe1 69.79(10) . . ?
C12 C11 Fe1 129.62(12) . . ?
O4 C12 O3 127.30(17) . . ?
O4 C12 C11 119.19(17) . . ?
O3 C12 C11 113.51(16) . . ?
O2 C13 O1 125.88(17) . . ?
O2 C13 C8 122.13(16) . . ?
O1 C13 C8 111.93(15) . . ?

loop_
_geom_bond_atom_site_label_1
_geom_bond_atom_site_label_2
_geom_bond_distance
_geom_bond_site_symmetry_2
_geom_bond_publ_flag
Fe1 C5 2.043(2) . ?
Fe1 C4 2.044(2) . ?
Fe1 C3 2.054(2) . ?
Fe1 C1 2.0559(19) . ?
Fe1 C2 2.059(2) . ?
Fe1 C10 2.0701(18) . ?
Fe1 C11 2.0765(18) . ?
Fe1 C9 2.0803(18) . ?
Fe1 C8 2.0846(18) . ?
Fe1 C7 2.0916(17) . ?
Fe1 C6 2.0933(18) . ?
P1 F4 1.578(7) 7_465 ?
P1 F4 1.578(7) . ?
P1 F3 1.5824(12) . ?
P1 F3 1.5824(12) 7_465 ?
P1 F2 1.5848(17) 7_465 ?
P1 F2 1.5848(17) . ?
P1 F1 1.5950(15) . ?
P1 F1 1.5950(15) 7_465 ?
P1 F5 1.606(7) 7_465 ?
P1 F5 1.606(7) . ?
O4 C12 1.234(2) . ?
O3 C12 1.270(2) . ?
O2 C13 1.199(2) . ?
O2 C2 3.097(3) 4_545 ?
O1 C13 1.320(2) . ?
C1 C2 1.406(3) . ?
C1 C5 1.415(3) . ?
C2 C3 1.394(3) . ?
C3 C4 1.412(3) . ?
C4 C5 1.408(3) . ?
C6 C7 1.399(2) . ?
C6 C11 1.416(2) . ?
C7 C8 1.415(2) . ?
C8 C9 1.409(2) . ?
C8 C13 1.506(2) . ?
C9 C10 1.403(2) . ?
C10 C11 1.416(2) . ?
C11 C12 1.502(2) . ?
